data_8100914
loop_
_publ_author_name
'Fornasini, Maria L.'
'Merlo, Franco'
'Pani, Marcella'

_publ_section_title
;
Crystal structure of calcium gold plumbide (2/2/1), Ca~2~Au~2~Pb
;
_journal_issue 1
_journal_name_full 'Zeitschrift f\"ur Kristallographie - New Crystal Structures'
_journal_page_first 23
_journal_page_last 23
_journal_volume 216
_journal_year 2001
_chemical_formula_structural 'Ca2 Au2 Pb'
_chemical_formula_sum 'Au2 Ca2 Pb'
_chemical_formula_weight 681.28
_space_group_IT_number 127
_symmetry_cell_setting tetragonal
_symmetry_space_group_name_Hall '-P 4 2ab'
_symmetry_space_group_name_H-M 'P 4/m b m'
_cell_angle_alpha 90.00
_cell_angle_beta 90.00
_cell_angle_gamma 90.00
_cell_formula_units_Z 2
_cell_length_a 8.0380(10)
_cell_length_b 8.0380(10)
_cell_length_c 3.8254(4)
_cell_measurement_temperature 293(2)
_cell_volume 247.16(5)
_diffrn_ambient_temperature 293(2)
_exptl_crystal_density_diffrn 9.154
_refine_ls_R_factor_obs 0.0251
_refine_ls_wR_factor_obs 0.0538
_cod_database_code 8100914

loop_
_symmetry_equiv_pos_as_xyz
'x, y, z'
'-x, -y, z'
'x+1/2, -y+1/2, z'
'-x+1/2, y+1/2, z'
'-y, x, z'
'y, -x, z'
'y+1/2, x+1/2, z'
'-y+1/2, -x+1/2, z'
'-x, -y, -z'
'x, y, -z'
'-x-1/2, y-1/2, -z'
'x-1/2, -y-1/2, -z'
'y, -x, -z'
'-y, x, -z'
'-y-1/2, -x-1/2, -z'
'y-1/2, x-1/2, -z'

loop_
_atom_site_aniso_label
_atom_site_aniso_U_11
_atom_site_aniso_U_22
_atom_site_aniso_U_33
_atom_site_aniso_U_23
_atom_site_aniso_U_13
_atom_site_aniso_U_12
Ca 0.0218(10) 0.0218(10) 0.0219(16) 0.000 0.000 -0.0054(14)
Au 0.0197(3) 0.0197(3) 0.0302(4) 0.000 0.000 -0.0045(3)
Pb 0.0192(3) 0.0192(3) 0.0480(7) 0.000 0.000 0.000

loop_
_atom_site_label
_atom_site_type_symbol
_atom_site_fract_x
_atom_site_fract_y
_atom_site_fract_z
_atom_site_U_iso_or_equiv
_atom_site_thermal_displace_type
_atom_site_occupancy
_atom_site_symmetry_multiplicity
_atom_site_Wyckoff_symbol
_atom_site_calc_flag
_atom_site_refinement_flags
_atom_site_disorder_group
Ca Ca 0.1733(3) 0.6733(3) 0.5000 0.0219(8) Uani 1 4 h d S .
Au Au 0.62284(6) 0.12284(6) 0.0000 0.0232(3) Uani 1 4 g d S .
Pb Pb 0.0000 0.0000 0.0000 0.0288(3) Uani 1 2 a d S .

loop_
_geom_bond_atom_site_label_1
_geom_bond_atom_site_label_2
_geom_bond_distance
_geom_bond_site_symmetry_2
_geom_bond_publ_flag
Ca Au 3.005(3) 9_666 ?
Ca Au 3.005(3) 9_665 ?
Ca Au 3.080(2) 11_665 ?
Ca Au 3.080(2) 3_455 ?
Ca Au 3.080(2) 11_666 ?
Ca Au 3.080(2) 3_456 ?
Ca Pb 3.5349(10) 3_556 ?
Ca Pb 3.5349(10) 1_566 ?
Ca Pb 3.5349(10) 3 ?
Ca Pb 3.5349(10) 1_565 ?
Ca Ca 3.8254(4) 1_554 ?
Ca Ca 3.8254(4) 1_556 ?
Ca Ca 3.939(8) 9_566 ?
Ca Ca 4.2041(17) 11_656 ?
Ca Ca 4.2041(17) 3_465 ?
Ca Ca 4.2041(17) 11_666 ?
Ca Ca 4.2041(17) 3_565 ?
Au Au 2.7928(14) 9_655 ?
Au Ca 3.005(3) 9_666 ?
Au Ca 3.005(3) 9_665 ?
Au Ca 3.080(2) 3_554 ?
Au Ca 3.080(2) 11_655 ?
Au Ca 3.080(2) 3 ?
Au Ca 3.080(2) 11_656 ?
Au Pb 3.1883(5) 3 ?
Au Pb 3.1883(5) 1_655 ?
Pb Au 3.1883(5) 11_655 ?
Pb Au 3.1883(5) 3_455 ?
Pb Au 3.1883(5) 9_655 ?
Pb Au 3.1883(5) 1_455 ?
Pb Ca 3.5349(10) 11_656 ?
Pb Ca 3.5349(10) 3_454 ?
Pb Ca 3.5349(10) 1_544 ?
Pb Ca 3.5349(10) 9_566 ?
Pb Ca 3.5349(10) 11_655 ?
Pb Ca 3.5349(10) 3_455 ?
Pb Ca 3.5349(10) 9_565 ?
Pb Ca 3.5349(10) 1_545 ?
